data_1536441
loop_
_publ_author_name
'Dinnebier, R.E.'
'Vensky, S.'
'Jansen, M.'
'Hanson, J.C.'

_publ_section_title
;
 Crystal structures and topochemical aspects of the high-temperature
 phases and decomposition products of the alkali-metal oxalates M2 [C2 O4]
 (M = K, Rb, Cs)
;
_journal_name_full 'Chemistry - A European Journal'
_journal_page_first 1119
_journal_page_last 1129
_journal_volume 11
_journal_year 2005
_chemical_formula_sum 'C O3 Rb2'
_chemical_name_systematic 'Rb2 (C O3)'
_space_group_IT_number 194
_symmetry_space_group_name_Hall '-P 6c 2c'
_symmetry_space_group_name_H-M 'P 63/m m c'
_cell_angle_alpha 90
_cell_angle_beta 90
_cell_angle_gamma 120
_cell_formula_units_Z 2
_cell_length_a 5.89596
_cell_length_b 5.89596
_cell_length_c 7.80268
_cell_volume 234.900
_citation_journal_id_ASTM CEUJED
_cod_data_source_file Dinnebier_CEUJED_2005_1635.cif
_cod_data_source_block C1O3Rb2
_cod_original_cell_volume 234.9002
_cod_original_formula_sum 'C1 O3 Rb2'
_cod_database_code 1536441

loop_
_symmetry_equiv_pos_as_xyz
x,y,z
x-y,x,z+1/2
-y,x-y,z
-x,-y,z+1/2
-x+y,-x,z
y,-x+y,z+1/2
-y,-x,-z+1/2
x-y,-y,-z
x,x-y,-z+1/2
y,x,-z
-x+y,y,-z+1/2
-x,-x+y,-z
-x,-y,-z
-x+y,-x,-z-1/2
y,-x+y,-z
x,y,-z-1/2
x-y,x,-z
-y,x-y,-z-1/2
y,x,z-1/2
-x+y,y,z
-x,-x+y,z-1/2
-y,-x,z
x-y,-y,z-1/2
x,x-y,z

loop_
_atom_site_label
_atom_site_type_symbol
_atom_site_fract_x
_atom_site_fract_y
_atom_site_fract_z
_atom_site_occupancy
_atom_site_U_iso_or_equiv
O1 O-2 0.422 0.187 0.219 0.08333 0.0
O2 O-2 0.744 0.517 0.361 0.08333 0.0
O3 O-2 0.834 0.295 0.17 0.08333 0.0
C1 C+4 0.66667 0.33333 0.25 1 0.0
Rb1 Rb+1 0 0 0 1 0.0
Rb2 Rb+1 0.33333 0.66667 0.25 1 0.0
